data_7057713
loop_
_publ_author_name
'Das, Manisha'
'Herchel, Radovan'
'Tr\'avn\'i\<cek, Zden\<ek'
'Bertolasi, Valerio'
'Ray, Debashis'

_publ_section_title
;
 Anion coordination directed synthesis patterns for [Ni4] aggregates:
 structural changes for thiocyanate coordination and ligand arm hydrolysis
;
_journal_issue 20
_journal_name_full 'New Journal of Chemistry'
_journal_page_first 16717
_journal_paper_doi 10.1039/C8NJ03269F
_journal_volume 42
_journal_year 2018
_chemical_formula_moiety 'C36 H52 N6 Ni4 O12 S2, 2(N O3)'
_chemical_formula_sum 'C36 H52 N8 Ni4 O18 S2'
_chemical_formula_weight 1183.74
_space_group_crystal_system monoclinic
_space_group_IT_number 14
_space_group_name_Hall '-P 2yn'
_space_group_name_H-M_alt 'P 1 21/n 1'
_symmetry_space_group_name_Hall '-P 2yn'
_symmetry_space_group_name_H-M 'P 1 21/n 1'
_atom_sites_solution_hydrogens geom
_audit_creation_date 2018-03-13
_audit_creation_method SHELXL-2014/7
_audit_update_record
;
2018-04-05 deposited with the CCDC.
2018-09-04 downloaded from the CCDC.
;
_cell_angle_alpha 90
_cell_angle_beta 95.703(5)
_cell_angle_gamma 90
_cell_formula_units_Z 4
_cell_length_a 12.0157(14)
_cell_length_b 25.622(3)
_cell_length_c 20.278(2)
_cell_measurement_reflns_used 46969
_cell_measurement_temperature 300(2)
_cell_measurement_theta_max 24.870
_cell_measurement_theta_min 2.880
_cell_volume 6212.0(12)
_computing_cell_refinement 'Bruker SMART'
_computing_data_collection 'Bruker SMART'
_computing_data_reduction 'Bruker SAINT'
_computing_molecular_graphics Diamond
_computing_publication_material 'SHELXL-2014/7 (Sheldrick, 2014)'
_computing_structure_refinement 'SHELXL-2014/7 (Sheldrick, 2014)'
_computing_structure_solution 'SHELXS-2014 (Sheldrick, 2014)'
_diffrn_ambient_temperature 300.15
_diffrn_measured_fraction_theta_full 0.993
_diffrn_measured_fraction_theta_max 0.993
_diffrn_measurement_device_type 'CCD area detector'
_diffrn_measurement_method '\f and \w scans'
_diffrn_radiation_monochromator graphite
_diffrn_radiation_type MoK\a
_diffrn_radiation_wavelength 0.71073
_diffrn_reflns_av_R_equivalents 0.0498
_diffrn_reflns_av_unetI/netI 0.0454
_diffrn_reflns_Laue_measured_fraction_full 0.993
_diffrn_reflns_Laue_measured_fraction_max 0.993
_diffrn_reflns_limit_h_max 10
_diffrn_reflns_limit_h_min -14
_diffrn_reflns_limit_k_max 30
_diffrn_reflns_limit_k_min -29
_diffrn_reflns_limit_l_max 23
_diffrn_reflns_limit_l_min -23
_diffrn_reflns_number 46969
_diffrn_reflns_point_group_measured_fraction_full 0.993
_diffrn_reflns_point_group_measured_fraction_max 0.993
_diffrn_reflns_theta_full 24.870
_diffrn_reflns_theta_max 24.870
_diffrn_reflns_theta_min 2.880
_diffrn_source 'fine focus sealed tube'
_exptl_absorpt_coefficient_mu 1.322
_exptl_absorpt_correction_T_max 0.799
_exptl_absorpt_correction_T_min 0.679
_exptl_absorpt_correction_type multi-scan
_exptl_crystal_colour Green
_exptl_crystal_density_diffrn 1.266
_exptl_crystal_density_method 'not measured'
_exptl_crystal_description Block
_exptl_crystal_F_000 2448
_exptl_crystal_size_max 0.36
_exptl_crystal_size_mid 0.25
_exptl_crystal_size_min 0.17
_refine_diff_density_max 1.611
_refine_diff_density_min -1.405
_refine_diff_density_rms 0.146
_refine_ls_extinction_method none
_refine_ls_goodness_of_fit_ref 1.101
_refine_ls_hydrogen_treatment constr
_refine_ls_matrix_type full
_refine_ls_number_parameters 631
_refine_ls_number_reflns 10720
_refine_ls_number_restraints 11
_refine_ls_restrained_S_all 1.102
_refine_ls_R_factor_all 0.1136
_refine_ls_R_factor_gt 0.0915
_refine_ls_shift/su_max 0.049
_refine_ls_shift/su_mean 0.003
_refine_ls_structure_factor_coef Fsqd
_refine_ls_weighting_details 'w=1/[\s^2^(Fo^2^)+(0.1205P)^2^+52.2339P] where P=(Fo^2^+2Fc^2^)/3'
_refine_ls_weighting_scheme calc
_refine_ls_wR_factor_gt 0.2761
_refine_ls_wR_factor_ref 0.2931
_reflns_Friedel_coverage 0.000
_reflns_number_gt 7847
_reflns_number_total 10793
_reflns_threshold_expression 'I > 2\s(I)'
_cod_data_source_file c8nj03269f2.cif
_cod_data_source_block Complex3a
_cod_depositor_comments 'Adding full bibliography for 7057712--7057715.cif.'
_cod_database_code 7057713
_shelx_shelxl_version_number 2014/7
_shelx_space_group_comment
;
The symmetry employed for this shelxl refinement is uniquely defined
by the following loop, which should always be used as a source of
symmetry information in preference to the above space-group names.
They are only intended as comments.
;
_olex2_submission_special_instructions 'No special instructions were received'

loop_
_space_group_symop_operation_xyz
'x, y, z'
'-x+1/2, y+1/2, -z+1/2'
'-x, -y, -z'
'x-1/2, -y-1/2, z-1/2'

loop_
_atom_site_label
_atom_site_type_symbol
_atom_site_fract_x
_atom_site_fract_y
_atom_site_fract_z
_atom_site_U_iso_or_equiv
_atom_site_adp_type
_atom_site_occupancy
_atom_site_site_symmetry_order
_atom_site_calc_flag
_atom_site_refinement_flags_posn
_atom_site_refinement_flags_occupancy
O5 O 0.0770(6) 0.2998(3) 0.6592(4) 0.072(2) Uani 1 1 d . .
H5 H 0.0608 0.3270 0.6295 0.087 Uiso 1 1 calc R .
O11 O 0.5266(6) 0.2019(3) 0.8290(3) 0.0642(19) Uani 1 1 d . .
H11 H 0.5426 0.1745 0.8585 0.077 Uiso 1 1 calc R .
N2 N 0.0812(6) 0.1938(3) 0.6163(4) 0.057(2) Uani 1 1 d . .
H2A H 0.0678 0.2174 0.5843 0.069 Uiso 1 1 calc R .
H2B H 0.0534 0.1634 0.6012 0.069 Uiso 1 1 calc R .
N5 N 0.5211(6) 0.3071(3) 0.8732(4) 0.057(2) Uani 1 1 d . .
H5A H 0.5499 0.3370 0.8892 0.068 Uiso 1 1 calc R .
H5B H 0.5329 0.2828 0.9046 0.068 Uiso 1 1 calc R .
C31 C 0.1061(7) 0.2025(4) 0.7388(4) 0.049(2) Uani 1 1 d . .
H31A H 0.0819 0.2221 0.7758 0.059 Uiso 1 1 calc R .
H31B H 0.1077 0.1659 0.7508 0.059 Uiso 1 1 calc R .
C30 C 0.0226(8) 0.2107(5) 0.6780(5) 0.065(3) Uani 1 1 d . .
C33 C 0.4975(7) 0.2988(4) 0.7491(4) 0.047(2) Uani 1 1 d . .
H33A H 0.4974 0.3352 0.7361 0.057 Uiso 1 1 calc R .
H33B H 0.5215 0.2782 0.7129 0.057 Uiso 1 1 calc R .
C32 C 0.5790(8) 0.2907(5) 0.8114(5) 0.062(3) Uani 1 1 d . .
C34 C 0.6147(8) 0.2350(5) 0.8187(5) 0.069(3) Uani 1 1 d . .
H34A H 0.6474 0.2241 0.7790 0.083 Uiso 1 1 calc R .
H34B H 0.6719 0.2319 0.8558 0.083 Uiso 1 1 calc R .
C29 C -0.0126(10) 0.2657(6) 0.6699(6) 0.082(4) Uani 1 1 d . .
H29A H -0.0696 0.2684 0.6327 0.098 Uiso 1 1 calc R .
H29B H -0.0458 0.2768 0.7093 0.098 Uiso 1 1 calc R .
C36 C -0.0805(10) 0.1770(6) 0.6832(7) 0.091(4) Uani 1 1 d . .
H36A H -0.0597 0.1408 0.6828 0.136 Uiso 1 1 calc GR .
H36B H -0.1347 0.1840 0.6462 0.136 Uiso 1 1 calc GR .
H36C H -0.1122 0.1848 0.7237 0.136 Uiso 1 1 calc GR .
C35 C 0.6822(10) 0.3235(6) 0.8028(7) 0.089(4) Uani 1 1 d . .
H35A H 0.7314 0.3229 0.8431 0.133 Uiso 1 1 calc GR .
H35B H 0.6601 0.3588 0.7926 0.133 Uiso 1 1 calc GR .
H35C H 0.7203 0.3095 0.7673 0.133 Uiso 1 1 calc GR .
O14 O 0.5521(9) 0.2254(5) 0.9929(4) 0.098(3) Uani 1 1 d . .
O13 O 0.5586(11) 0.1520(5) 0.9419(5) 0.121(4) Uani 1 1 d . .
O15 O 0.5474(10) 0.1513(5) 1.0445(4) 0.121(4) Uani 1 1 d . .
N7 N 0.5523(9) 0.1779(7) 0.9929(5) 0.094(4) Uani 1 1 d . .
O18A O 0.567(2) 0.4500(9) 0.8303(14) 0.175(6) Uani 0.6 1 d D P
N8A N 0.5726(19) 0.4941(9) 0.8560(10) 0.111(7) Uani 0.6 1 d D P
O16A O 0.486(2) 0.5247(9) 0.8513(14) 0.175(6) Uani 0.6 1 d D P
O17A O 0.655(2) 0.5104(9) 0.8885(14) 0.175(6) Uani 0.6 1 d D P
O18B O 0.380(3) 0.0423(12) 0.7594(18) 0.184(10) Uani 0.4 1 d D P
N8B N 0.307(2) 0.0105(10) 0.7701(11) 0.19(3) Uani 0.4 1 d D P
O17B O 0.205(2) 0.0242(13) 0.7605(17) 0.184(10) Uani 0.4 1 d D P
O16B O 0.332(3) -0.0360(11) 0.7819(16) 0.184(10) Uani 0.4 1 d D P
Ni2 Ni 0.25444(9) 0.18675(4) 0.64076(5) 0.0387(3) Uani 1 1 d . .
Ni1 Ni 0.23979(9) 0.29517(4) 0.70268(5) 0.0408(3) Uani 1 1 d . .
Ni3 Ni 0.36266(9) 0.20699(4) 0.78553(5) 0.0387(3) Uani 1 1 d . .
Ni4 Ni 0.34924(8) 0.31579(4) 0.84696(5) 0.0373(3) Uani 1 1 d . .
S2 S -0.0194(2) 0.34379(16) 0.84208(18) 0.0865(10) Uani 1 1 d . .
S1 S 0.6228(2) 0.15467(15) 0.64935(17) 0.0813(9) Uani 1 1 d . .
O12 O 0.3873(4) 0.2835(2) 0.7616(2) 0.0372(12) Uani 1 1 d . .
O6 O 0.2149(4) 0.2188(2) 0.7272(2) 0.0373(12) Uani 1 1 d . .
O1 O 0.2881(5) 0.2611(2) 0.6201(3) 0.0442(14) Uani 1 1 d . .
N3 N 0.4191(6) 0.1786(3) 0.6967(3) 0.0459(17) Uani 1 1 d . .
O7 O 0.3153(5) 0.2417(2) 0.8680(3) 0.0413(13) Uani 1 1 d . .
N4 N 0.2947(5) 0.3416(3) 0.9308(3) 0.0392(15) Uani 1 1 d . .
N1 N 0.3110(6) 0.1613(3) 0.5564(3) 0.0394(15) Uani 1 1 d . .
N6 N 0.1822(6) 0.3236(3) 0.7918(3) 0.0460(17) Uani 1 1 d . .
O3 O 0.2344(6) 0.1060(3) 0.6538(3) 0.0576(17) Uani 1 1 d . .
H3 H 0.1843 0.0900 0.6796 0.069 Uiso 1 1 calc R .
O8 O 0.3264(7) 0.1380(3) 0.8229(4) 0.072(2) Uani 1 1 d . .
O9 O 0.3673(6) 0.3964(3) 0.8310(3) 0.0568(16) Uani 1 1 d . .
H9 H 0.4141 0.4121 0.8030 0.068 Uiso 1 1 calc R .
C14 C 0.2773(7) 0.2223(3) 0.9206(4) 0.0405(19) Uani 1 1 d . .
C9 C 0.3493(8) 0.1908(4) 0.5140(4) 0.047(2) Uani 1 1 d . .
H9A H 0.3764 0.1743 0.4780 0.057 Uiso 1 1 calc R .
C5 C 0.3956(8) 0.2706(4) 0.4591(5) 0.056(2) Uani 1 1 d . .
H5C H 0.4171 0.2488 0.4259 0.067 Uiso 1 1 calc R .
C27 C 0.5049(8) 0.1689(4) 0.6773(4) 0.047(2) Uani 1 1 d . .
C21 C 0.2535(7) 0.3121(3) 0.9735(4) 0.044(2) Uani 1 1 d . .
H21 H 0.2249 0.3289 1.0088 0.053 Uiso 1 1 calc R .
O2 O 0.2769(8) 0.3645(3) 0.6655(4) 0.082(2) Uani 1 1 d . .
C22 C 0.2985(7) 0.3992(3) 0.9408(4) 0.046(2) Uani 1 1 d . .
C6 C 0.3560(8) 0.2478(4) 0.5149(4) 0.048(2) Uani 1 1 d . .
C10 C 0.3085(7) 0.1046(4) 0.5462(4) 0.047(2) Uani 1 1 d . .
C3 C 0.3735(10) 0.3550(4) 0.5013(5) 0.068(3) Uani 1 1 d . .
H3A H 0.3792 0.3910 0.4969 0.081 Uiso 1 1 calc R .
C1 C 0.3243(7) 0.2809(4) 0.5670(4) 0.046(2) Uani 1 1 d . .
C18 C 0.2059(9) 0.2323(4) 1.0282(5) 0.057(2) Uani 1 1 d . .
H18 H 0.1861 0.2542 1.0618 0.069 Uiso 1 1 calc R .
C28 C 0.0983(8) 0.3322(4) 0.8128(4) 0.048(2) Uani 1 1 d . .
C15 C 0.2640(8) 0.1677(4) 0.9286(4) 0.051(2) Uani 1 1 d . .
C16 C 0.2237(9) 0.1483(4) 0.9857(5) 0.062(3) Uani 1 1 d . .
H16 H 0.2167 0.1124 0.9901 0.074 Uiso 1 1 calc R .
C17 C 0.1935(10) 0.1798(4) 1.0363(5) 0.064(3) Uani 1 1 d . .
C2 C 0.3340(9) 0.3358(4) 0.5591(4) 0.053(2) Uani 1 1 d . .
C19 C 0.2464(7) 0.2554(3) 0.9730(4) 0.0427(19) Uani 1 1 d . .
C25 C 0.4105(8) 0.4123(4) 0.9794(5) 0.057(2) Uani 1 1 d . .
H25A H 0.4706 0.3991 0.9555 0.068 Uiso 1 1 calc R .
H25B H 0.4184 0.4500 0.9826 0.068 Uiso 1 1 calc R .
C4 C 0.4044(10) 0.3244(4) 0.4508(5) 0.064(3) Uani 1 1 d . .
O10 O 0.4201(7) 0.3909(3) 1.0436(4) 0.080(2) Uani 1 1 d . .
H10 H 0.4274 0.4144 1.0711 0.120 Uiso 1 1 calc R .
O4 O 0.1883(8) 0.1113(4) 0.4449(4) 0.094(3) Uani 1 1 d . .
H4 H 0.1842 0.0876 0.4175 0.142 Uiso 1 1 calc R .
C26 C 0.2895(10) 0.1297(4) 0.8799(5) 0.061(3) Uani 1 1 d . .
H26 H 0.2781 0.0950 0.8906 0.073 Uiso 1 1 calc R .
C11 C 0.3118(9) 0.0801(4) 0.6157(5) 0.057(2) Uani 1 1 d . .
H11A H 0.2929 0.0434 0.6117 0.069 Uiso 1 1 calc R .
H11B H 0.3867 0.0830 0.6381 0.069 Uiso 1 1 calc R .
C13 C 0.1974(9) 0.0902(4) 0.5082(5) 0.064(3) Uani 1 1 d . .
H13A H 0.1912 0.0525 0.5053 0.077 Uiso 1 1 calc R .
H13B H 0.1367 0.1030 0.5319 0.077 Uiso 1 1 calc R .
C24 C 0.2001(9) 0.4213(4) 0.9743(5) 0.062(3) Uani 1 1 d . .
H24A H 0.1313 0.4078 0.9526 0.094 Uiso 1 1 calc GR .
H24B H 0.2001 0.4587 0.9710 0.094 Uiso 1 1 calc GR .
H24C H 0.2070 0.4112 1.0201 0.094 Uiso 1 1 calc GR .
C12 C 0.4064(9) 0.0829(4) 0.5139(5) 0.062(3) Uani 1 1 d . .
H12A H 0.3993 0.0921 0.4678 0.093 Uiso 1 1 calc GR .
H12B H 0.4074 0.0455 0.5182 0.093 Uiso 1 1 calc GR .
H12C H 0.4747 0.0970 0.5353 0.093 Uiso 1 1 calc GR .
C23 C 0.2939(8) 0.4223(4) 0.8716(5) 0.056(2) Uani 1 1 d . .
H23A H 0.2179 0.4200 0.8507 0.068 Uiso 1 1 calc R .
H23B H 0.3139 0.4590 0.8750 0.068 Uiso 1 1 calc R .
C20 C 0.1490(14) 0.1577(6) 1.0974(6) 0.099(5) Uani 1 1 d . .
H20A H 0.1371 0.1209 1.0918 0.148 Uiso 1 1 calc GR .
H20B H 0.0795 0.1744 1.1040 0.148 Uiso 1 1 calc GR .
H20C H 0.2021 0.1638 1.1352 0.148 Uiso 1 1 calc GR .
C8 C 0.3092(10) 0.3731(4) 0.6082(5) 0.067(3) Uani 1 1 d . .
H8 H 0.3177 0.4080 0.5971 0.080 Uiso 1 1 calc R .
C7 C 0.4478(13) 0.3466(6) 0.3888(6) 0.094(4) Uani 1 1 d . .
H7A H 0.4551 0.3838 0.3931 0.140 Uiso 1 1 calc GR .
H7B H 0.3964 0.3385 0.3510 0.140 Uiso 1 1 calc GR .
H7C H 0.5195 0.3316 0.3833 0.140 Uiso 1 1 calc GR .

loop_
_atom_site_aniso_label
_atom_site_aniso_U_11
_atom_site_aniso_U_22
_atom_site_aniso_U_33
_atom_site_aniso_U_23
_atom_site_aniso_U_13
_atom_site_aniso_U_12
O5 0.054(4) 0.095(6) 0.063(5) -0.015(4) -0.017(4) 0.023(4)
O11 0.058(4) 0.082(5) 0.048(4) -0.001(3) -0.015(3) 0.015(4)
N2 0.038(4) 0.063(5) 0.069(5) -0.018(4) -0.007(4) -0.002(4)
N5 0.045(4) 0.068(5) 0.054(5) -0.004(4) -0.009(4) -0.004(4)
C31 0.033(4) 0.075(6) 0.041(5) -0.007(4) 0.012(4) -0.010(4)
C30 0.029(5) 0.106(9) 0.060(6) -0.017(6) 0.010(4) 0.007(5)
C33 0.037(5) 0.066(6) 0.038(5) -0.001(4) 0.004(4) -0.011(4)
C32 0.035(5) 0.098(8) 0.051(6) 0.018(5) -0.004(4) -0.024(5)
C34 0.040(5) 0.103(9) 0.063(7) -0.029(6) 0.003(5) 0.005(6)
C29 0.054(7) 0.127(11) 0.064(7) -0.026(7) -0.003(5) 0.012(7)
C36 0.051(7) 0.139(12) 0.085(9) -0.030(8) 0.023(6) -0.029(7)
C35 0.054(7) 0.128(11) 0.082(9) -0.007(8) -0.003(6) -0.027(7)
O14 0.104(7) 0.127(9) 0.058(5) 0.000(6) -0.017(5) -0.008(7)
O13 0.160(10) 0.144(10) 0.053(5) 0.003(6) -0.022(6) 0.019(8)
O15 0.150(10) 0.161(10) 0.046(5) 0.013(6) -0.013(5) -0.050(8)
N7 0.079(7) 0.162(13) 0.037(6) -0.008(8) -0.018(5) -0.005(8)
O18A 0.170(13) 0.127(10) 0.232(17) -0.046(11) 0.044(12) -0.028(10)
N8A 0.098(15) 0.112(17) 0.119(18) 0.019(14) -0.011(13) -0.018(13)
O16A 0.170(13) 0.127(10) 0.232(17) -0.046(11) 0.044(12) -0.028(10)
O17A 0.170(13) 0.127(10) 0.232(17) -0.046(11) 0.044(12) -0.028(10)
O18B 0.23(3) 0.18(2) 0.142(17) -0.058(16) 0.062(18) -0.080(18)
N8B 0.14(3) 0.18(4) 0.22(5) -0.18(4) -0.10(3) 0.08(3)
O17B 0.23(3) 0.18(2) 0.142(17) -0.058(16) 0.062(18) -0.080(18)
O16B 0.23(3) 0.18(2) 0.142(17) -0.058(16) 0.062(18) -0.080(18)
Ni2 0.0353(6) 0.0511(7) 0.0298(5) -0.0025(4) 0.0036(4) -0.0042(5)
Ni1 0.0392(6) 0.0541(7) 0.0286(5) -0.0026(4) 0.0001(4) 0.0046(5)
Ni3 0.0374(6) 0.0510(7) 0.0276(5) -0.0023(4) 0.0021(4) 0.0016(5)
Ni4 0.0337(6) 0.0488(6) 0.0293(5) -0.0023(4) 0.0035(4) -0.0017(4)
S2 0.0479(16) 0.124(3) 0.092(2) -0.016(2) 0.0289(15) 0.0061(16)
S1 0.0463(15) 0.111(3) 0.091(2) -0.0086(19) 0.0276(15) -0.0013(15)
O12 0.031(3) 0.056(3) 0.025(3) 0.000(2) 0.000(2) -0.003(2)
O6 0.026(3) 0.056(3) 0.031(3) -0.004(2) 0.007(2) -0.002(2)
O1 0.053(4) 0.049(3) 0.030(3) 0.000(2) 0.006(3) -0.001(3)
N3 0.040(4) 0.068(5) 0.030(4) -0.006(3) 0.005(3) 0.009(4)
O7 0.048(3) 0.046(3) 0.030(3) -0.001(2) 0.011(2) -0.003(3)
N4 0.035(4) 0.049(4) 0.032(3) 0.000(3) 0.000(3) 0.004(3)
N1 0.040(4) 0.045(4) 0.033(3) -0.005(3) 0.005(3) -0.003(3)
N6 0.031(4) 0.066(5) 0.041(4) -0.009(3) 0.001(3) 0.003(3)
O3 0.065(4) 0.058(4) 0.052(4) 0.005(3) 0.020(3) -0.005(3)
O8 0.090(6) 0.070(5) 0.059(4) 0.001(4) 0.015(4) 0.001(4)
O9 0.063(4) 0.058(4) 0.051(4) 0.003(3) 0.014(3) -0.006(3)
C14 0.040(4) 0.053(5) 0.029(4) 0.002(4) 0.004(3) 0.003(4)
C9 0.050(5) 0.059(6) 0.035(4) -0.002(4) 0.011(4) 0.003(4)
C5 0.060(6) 0.064(6) 0.044(5) -0.001(4) 0.012(4) 0.003(5)
C27 0.045(5) 0.061(6) 0.035(4) 0.002(4) 0.000(4) -0.003(4)
C21 0.045(5) 0.056(5) 0.033(4) -0.009(4) 0.008(4) 0.007(4)
O2 0.109(7) 0.070(5) 0.064(5) -0.002(4) -0.001(5) 0.012(5)
C22 0.046(5) 0.048(5) 0.045(5) -0.004(4) 0.005(4) 0.002(4)
C6 0.047(5) 0.063(6) 0.034(4) 0.005(4) 0.007(4) 0.003(4)
C10 0.047(5) 0.051(5) 0.045(5) -0.003(4) 0.003(4) -0.005(4)
C3 0.090(8) 0.057(6) 0.057(6) 0.014(5) 0.010(6) 0.000(6)
C1 0.041(5) 0.059(6) 0.036(4) 0.002(4) -0.004(4) -0.002(4)
C18 0.066(6) 0.071(7) 0.038(5) 0.002(5) 0.020(4) 0.001(5)
C28 0.044(5) 0.057(5) 0.041(5) -0.008(4) 0.001(4) 0.004(4)
C15 0.058(6) 0.058(6) 0.039(5) 0.003(4) 0.010(4) 0.000(5)
C16 0.083(7) 0.053(6) 0.052(6) 0.013(5) 0.022(5) -0.008(5)
C17 0.073(7) 0.076(7) 0.047(6) 0.008(5) 0.022(5) -0.002(6)
C2 0.066(6) 0.053(5) 0.040(5) 0.007(4) 0.006(4) 0.003(5)
C19 0.044(5) 0.054(5) 0.031(4) -0.001(4) 0.008(3) 0.002(4)
C25 0.055(6) 0.062(6) 0.052(6) -0.011(5) -0.007(5) 0.002(5)
C4 0.076(7) 0.073(7) 0.045(5) 0.013(5) 0.019(5) -0.004(6)
O10 0.083(5) 0.087(6) 0.066(5) -0.010(4) -0.017(4) 0.012(4)
O4 0.122(8) 0.100(7) 0.057(5) -0.003(4) -0.009(5) -0.012(6)
C26 0.086(8) 0.045(5) 0.053(6) 0.006(4) 0.016(5) -0.001(5)
C11 0.061(6) 0.050(5) 0.060(6) 0.004(5) 0.005(5) -0.003(5)
C13 0.071(7) 0.066(7) 0.054(6) -0.011(5) -0.003(5) -0.003(5)
C24 0.060(6) 0.062(6) 0.066(7) -0.010(5) 0.013(5) 0.010(5)
C12 0.062(6) 0.059(6) 0.068(7) -0.002(5) 0.019(5) 0.005(5)
C23 0.057(6) 0.057(6) 0.055(6) 0.004(5) 0.002(5) 0.003(5)
C20 0.136(13) 0.102(10) 0.066(8) 0.019(7) 0.048(8) -0.018(9)
C8 0.102(9) 0.050(6) 0.048(6) 0.006(5) 0.008(6) 0.008(6)
C7 0.118(11) 0.100(10) 0.069(8) 0.027(7) 0.040(8) 0.001(8)

loop_
_atom_type_symbol
_atom_type_description
_atom_type_scat_dispersion_real
_atom_type_scat_dispersion_imag
_atom_type_scat_source
C C 0.0033 0.0016 'International Tables Vol C Tables 4.2.6.8 and 6.1.1.4'
H H 0.0000 0.0000 'International Tables Vol C Tables 4.2.6.8 and 6.1.1.4'
N N 0.0061 0.0033 'International Tables Vol C Tables 4.2.6.8 and 6.1.1.4'
O O 0.0106 0.0060 'International Tables Vol C Tables 4.2.6.8 and 6.1.1.4'
S S 0.1246 0.1234 'International Tables Vol C Tables 4.2.6.8 and 6.1.1.4'
Ni Ni 0.3393 1.1124 'International Tables Vol C Tables 4.2.6.8 and 6.1.1.4'

loop_
_geom_angle_atom_site_label_1
_geom_angle_atom_site_label_2
_geom_angle_atom_site_label_3
_geom_angle
C29 O5 Ni1 126.9(7)
C34 O11 Ni3 127.0(7)
C30 N2 Ni2 110.5(5)
C32 N5 Ni4 109.5(5)
O6 C31 C30 111.7(7)
C31 C30 N2 107.4(7)
C29 C30 N2 108.8(10)
C29 C30 C31 112.3(9)
C29 C30 C36 108.9(10)
C36 C30 N2 109.5(9)
C36 C30 C31 110.0(10)
O12 C33 C32 110.1(7)
C33 C32 N5 109.2(8)
C34 C32 N5 109.0(8)
C34 C32 C33 111.3(9)
C34 C32 C35 108.0(10)
C35 C32 N5 112.3(9)
C35 C32 C33 107.0(8)
O11 C34 C32 112.5(8)
O5 C29 C30 113.0(9)
O14 N7 O13 122.5(13)
O14 N7 O15 122.9(13)
O13 N7 O15 114.6(16)
O18A N8A O16A 121(3)
O17A N8A O18A 123(3)
O17A N8A O16A 116(3)
O18B N8B O17B 119.0(16)
O18B N8B O16B 120.2(16)
O16B N8B O17B 120.2(16)
N2 Ni2 N3 162.5(3)
N2 Ni2 O3 89.5(3)
O6 Ni2 N2 81.8(3)
O6 Ni2 N3 82.4(2)
O6 Ni2 O3 104.4(2)
O1 Ni2 N2 94.8(3)
O1 Ni2 O6 82.3(2)
O1 Ni2 N3 90.5(3)
O1 Ni2 N1 92.2(3)
O1 Ni2 O3 172.5(2)
N1 Ni2 N2 103.8(3)
N1 Ni2 O6 172.5(2)
N1 Ni2 N3 92.6(3)
N1 Ni2 O3 80.8(3)
O3 Ni2 N3 87.1(3)
O5 Ni1 N6 88.2(3)
O12 Ni1 O5 168.3(3)
O12 Ni1 N6 83.7(2)
O6 Ni1 O5 90.2(3)
O6 Ni1 O12 81.9(2)
O6 Ni1 N6 93.1(3)
O1 Ni1 O5 90.5(3)
O1 Ni1 O12 96.7(2)
O1 Ni1 O6 81.3(2)
O1 Ni1 N6 174.3(3)
O2 Ni1 O5 91.4(4)
O2 Ni1 O12 97.9(3)
O2 Ni1 O6 170.0(3)
O2 Ni1 O1 88.7(3)
O2 Ni1 N6 96.9(3)
O11 Ni3 N3 88.2(3)
O12 Ni3 O11 90.4(3)
O12 Ni3 O6 82.0(2)
O12 Ni3 N3 93.5(3)
O6 Ni3 O11 168.6(3)
O6 Ni3 N3 83.8(2)
O7 Ni3 O11 90.6(3)
O7 Ni3 O12 80.4(2)
O7 Ni3 O6 96.5(2)
O7 Ni3 N3 173.9(3)
O8 Ni3 O11 91.0(3)
O8 Ni3 O12 169.5(3)
O8 Ni3 O6 98.1(3)
O8 Ni3 N3 96.9(3)
O8 Ni3 O7 89.1(3)
N5 Ni4 N6 164.4(3)
N5 Ni4 O9 91.7(3)
O12 Ni4 N5 82.7(3)
O12 Ni4 N6 82.8(2)
O12 Ni4 O9 103.6(2)
O7 Ni4 N5 93.5(3)
O7 Ni4 O12 82.0(2)
O7 Ni4 N6 90.0(3)
O7 Ni4 O9 172.8(2)
N4 Ni4 N5 102.6(3)
N4 Ni4 O12 172.6(3)
N4 Ni4 O7 92.4(3)
N4 Ni4 N6 92.4(3)
N4 Ni4 O9 81.5(3)
O9 Ni4 N6 86.3(3)
C33 O12 Ni1 128.1(5)
C33 O12 Ni3 117.6(5)
C33 O12 Ni4 109.5(5)
Ni3 O12 Ni1 98.1(2)
Ni4 O12 Ni1 100.6(2)
Ni4 O12 Ni3 98.0(2)
C31 O6 Ni2 109.0(5)
C31 O6 Ni1 118.7(5)
C31 O6 Ni3 128.4(5)
Ni2 O6 Ni1 97.1(2)
Ni2 O6 Ni3 100.1(2)
Ni1 O6 Ni3 98.1(2)
Ni2 O1 Ni1 99.0(2)
C1 O1 Ni2 129.3(6)
C1 O1 Ni1 131.5(6)
Ni3 N3 Ni2 93.4(3)
C27 N3 Ni2 129.0(6)
C27 N3 Ni3 136.8(7)
Ni4 O7 Ni3 99.3(2)
C14 O7 Ni3 131.3(5)
C14 O7 Ni4 129.4(5)
C21 N4 Ni4 124.0(6)
C21 N4 C22 120.0(7)
C22 N4 Ni4 115.9(5)
C9 N1 Ni2 124.1(6)
C9 N1 C10 120.0(7)
C10 N1 Ni2 115.9(5)
Ni1 N6 Ni4 92.5(3)
C28 N6 Ni1 138.5(7)
C28 N6 Ni4 127.8(6)
C11 O3 Ni2 107.4(5)
C26 O8 Ni3 126.5(7)
C23 O9 Ni4 106.8(5)
O7 C14 C15 121.6(7)
O7 C14 C19 121.3(8)
C15 C14 C19 117.1(7)
N1 C9 C6 127.7(8)
C6 C5 C4 123.1(9)
N3 C27 S1 178.9(9)
N4 C21 C19 127.5(8)
C8 O2 Ni1 126.5(7)
N4 C22 C25 107.6(7)
N4 C22 C24 114.3(8)
N4 C22 C23 105.2(7)
C25 C22 C24 111.9(8)
C23 C22 C25 109.7(8)
C23 C22 C24 107.8(8)
C5 C6 C9 115.4(8)
C5 C6 C1 119.1(9)
C1 C6 C9 125.4(8)
N1 C10 C11 106.0(7)
N1 C10 C13 108.5(8)
N1 C10 C12 115.0(8)
C13 C10 C11 107.7(8)
C12 C10 C11 107.2(8)
C12 C10 C13 112.0(8)
C4 C3 C2 124.6(10)
O1 C1 C6 121.0(8)
O1 C1 C2 121.0(8)
C2 C1 C6 118.0(8)
C17 C18 C19 124.3(9)
N6 C28 S2 179.6(10)
C14 C15 C26 123.5(8)
C16 C15 C14 120.0(9)
C16 C15 C26 116.5(9)
C17 C16 C15 123.3(10)
C18 C17 C16 116.5(9)
C18 C17 C20 121.3(10)
C16 C17 C20 122.2(11)
C3 C2 C1 118.8(9)
C3 C2 C8 117.4(9)
C1 C2 C8 123.8(9)
C14 C19 C21 125.1(8)
C18 C19 C14 118.7(8)
C18 C19 C21 116.2(8)
O10 C25 C22 112.0(8)
C5 C4 C7 120.4(10)
C3 C4 C5 116.4(9)
C3 C4 C7 123.2(11)
O8 C26 C15 128.0(9)
O3 C11 C10 110.3(8)
O4 C13 C10 111.0(9)
O9 C23 C22 112.5(8)
O2 C8 C2 128.3(10)

loop_
_geom_bond_atom_site_label_1
_geom_bond_atom_site_label_2
_geom_bond_distance
O5 C29 1.420(15)
O5 Ni1 2.067(7)
O11 C34 1.388(13)
O11 Ni3 2.080(7)
N2 C30 1.558(12)
N2 Ni2 2.100(7)
N5 C32 1.550(13)
N5 Ni4 2.093(8)
C31 C30 1.525(13)
C31 O6 1.414(9)
C30 C29 1.476(18)
C30 C36 1.523(15)
C33 C32 1.534(12)
C33 O12 1.428(10)
C32 C34 1.495(16)
C32 C35 1.522(14)
O14 N7 1.217(16)
O13 N7 1.238(15)
O15 N7 1.256(15)
O18A N8A 1.244(17)
N8A O16A 1.299(17)
N8A O17A 1.203(17)
O18B N8B 1.234(19)
N8B O17B 1.267(19)
N8B O16B 1.248(19)
Ni2 O6 2.033(5)
Ni2 O1 2.001(6)
Ni2 N3 2.191(7)
Ni2 N1 2.012(7)
Ni2 O3 2.104(7)
Ni1 O12 2.058(5)
Ni1 O6 2.049(6)
Ni1 O1 2.023(6)
Ni1 N6 2.127(7)
Ni1 O2 1.998(9)
Ni3 O12 2.047(6)
Ni3 O6 2.056(5)
Ni3 N3 2.115(7)
Ni3 O7 2.025(5)
Ni3 O8 1.988(8)
Ni4 O12 2.011(5)
Ni4 O7 1.996(6)
Ni4 N4 1.995(7)
Ni4 N6 2.208(7)
Ni4 O9 2.105(7)
S2 C28 1.615(10)
S1 C27 1.618(10)
O1 C1 1.303(10)
N3 C27 1.167(11)
O7 C14 1.300(9)
N4 C21 1.285(11)
N4 C22 1.489(11)
N1 C9 1.266(11)
N1 C10 1.466(11)
N6 C28 1.154(11)
O3 C11 1.429(12)
O8 C26 1.294(12)
O9 C23 1.429(11)
C14 C15 1.421(13)
C14 C19 1.437(11)
C9 C6 1.462(13)
C5 C6 1.397(12)
C5 C4 1.396(15)
C21 C19 1.456(12)
O2 C8 1.279(13)
C22 C25 1.525(12)
C22 C24 1.530(13)
C22 C23 1.519(13)
C6 C1 1.436(12)
C10 C11 1.541(13)
C10 C13 1.519(13)
C10 C12 1.508(13)
C3 C2 1.395(14)
C3 C4 1.370(15)
C1 C2 1.423(13)
C18 C17 1.366(15)
C18 C19 1.396(12)
C15 C16 1.389(12)
C15 C26 1.441(13)
C16 C17 1.381(15)
C17 C20 1.508(14)
C2 C8 1.433(14)
C25 O10 1.408(12)
C4 C7 1.517(14)
O4 C13 1.388(13)

loop_
_smtbx_masks_void_nr
_smtbx_masks_void_average_x
_smtbx_masks_void_average_y
_smtbx_masks_void_average_z
_smtbx_masks_void_volume
_smtbx_masks_void_count_electrons
1 -0.267 0.000 0.000 791.1 0.0
2 -0.067 0.500 0.500 791.1 0.0
